data_1571900
loop_
_publ_author_name
'Fan, Chang-Chun'
'Liu, Cheng-Dong'
'Liang, Bei-Dou'
'Ju, Tong-Yu'
'Wang, Wei'
'Jin, Ming-Liang'
'Chai, Chao-Yang'
'Zhang, Wen'

_publ_section_title
;
 Chiral three-dimensional organic-inorganic lead iodide hybrid
 semiconductors.
;
_journal_issue 29
_journal_name_full 'Chemical science'
_journal_page_first 11374
_journal_page_last 11381
_journal_paper_doi 10.1039/d4sc00954a
_journal_volume 15
_journal_year 2024
_chemical_formula_moiety 'I6 Pb2, 0.5(C14 H16 N4)'
_chemical_formula_sum 'C7 H8 I6 N2 Pb2'
_chemical_formula_weight 1295.93
_space_group_crystal_system orthorhombic
_space_group_IT_number 64
_space_group_name_Hall '-C 2ac 2'
_space_group_name_H-M_alt 'C m c e'
_atom_sites_solution_hydrogens mixed
_atom_sites_solution_primary dual
_audit_creation_date 2024-01-05
_audit_creation_method
;
Olex2 1.5
(compiled 2023.03.06 svn.rbb2c1857 for OlexSys, GUI svn.r6748)
;
_audit_update_record
;
2024-01-05 deposited with the CCDC.	2024-06-13 downloaded from the CCDC.
;
_cell_angle_alpha 90
_cell_angle_beta 90
_cell_angle_gamma 90
_cell_formula_units_Z 8
_cell_length_a 12.9279(4)
_cell_length_b 18.7521(6)
_cell_length_c 17.6600(5)
_cell_measurement_reflns_used 7853
_cell_measurement_temperature 239.97(10)
_cell_measurement_theta_max 30.2530
_cell_measurement_theta_min 2.2780
_cell_volume 4281.2(2)
_computing_cell_refinement 'CrysAlisPro 1.171.40.84a (Rigaku OD, 2020)'
_computing_data_collection 'CrysAlisPro 1.171.40.84a (Rigaku OD, 2020)'
_computing_data_reduction 'CrysAlisPro 1.171.40.84a (Rigaku OD, 2020)'
_computing_molecular_graphics 'Olex2 1.5 (Dolomanov et al., 2009)'
_computing_publication_material 'Olex2 1.5 (Dolomanov et al., 2009)'
_computing_structure_refinement 'ShelXL (Sheldrick, 2015)'
_computing_structure_solution 'ShelXT (Sheldrick, 2015)'
_diffrn_ambient_environment N~2~
_diffrn_ambient_temperature 239.97(10)
_diffrn_detector 'Hybrid Pixel Array Detector'
_diffrn_detector_area_resol_mean 10.0000
_diffrn_detector_type HyPix
_diffrn_measured_fraction_theta_full 1.000
_diffrn_measured_fraction_theta_max 0.832
_diffrn_measurement_details
;
List of Runs (angles in degrees, time in seconds):

  # Type    Start    End  Width  t~exp~   \w     \q     \k     \f   Frames
#--------------------------------------------------------------------------
  1  \w     -9.00  67.00   0.50    1.50    --    5.69  38.00 -30.00  152
  2  \w     -9.00  28.00   0.50    1.50    --   -6.24 -99.00-150.00   74
  3  \w    -22.00  10.00   0.50    1.50    --   -6.24 -94.00  39.00   64
  4  \w    -74.00  -4.00   0.50    1.50    --   -6.24 -42.00 149.00  140
;
_diffrn_measurement_device 'four-circle diffractometer'
_diffrn_measurement_device_type 'XtaLAB Synergy R, DW system, HyPix'
_diffrn_measurement_method '\w scans'
_diffrn_orient_matrix_type 'CrysAlisPro convention (1999,Acta A55,543-557)'
_diffrn_orient_matrix_UB_11 -0.0147940000
_diffrn_orient_matrix_UB_12 -0.0508550000
_diffrn_orient_matrix_UB_13 -0.0029482000
_diffrn_orient_matrix_UB_21 -0.0152481000
_diffrn_orient_matrix_UB_22 0.0039783000
_diffrn_orient_matrix_UB_23 0.0348684000
_diffrn_orient_matrix_UB_31 -0.0340868000
_diffrn_orient_matrix_UB_32 0.0202628000
_diffrn_orient_matrix_UB_33 -0.0143184000
_diffrn_radiation_monochromator mirror
_diffrn_radiation_probe x-ray
_diffrn_radiation_type 'Mo K\a'
_diffrn_radiation_wavelength 0.71073
_diffrn_reflns_av_R_equivalents 0.0828
_diffrn_reflns_av_unetI/netI 0.0556
_diffrn_reflns_Laue_measured_fraction_full 1.000
_diffrn_reflns_Laue_measured_fraction_max 0.832
_diffrn_reflns_limit_h_max 12
_diffrn_reflns_limit_h_min -16
_diffrn_reflns_limit_k_max 26
_diffrn_reflns_limit_k_min -20
_diffrn_reflns_limit_l_max 24
_diffrn_reflns_limit_l_min -20
_diffrn_reflns_number 15242
_diffrn_reflns_point_group_measured_fraction_full 1.000
_diffrn_reflns_point_group_measured_fraction_max 0.832
_diffrn_reflns_theta_full 25.242
_diffrn_reflns_theta_max 30.618
_diffrn_reflns_theta_min 2.172
_diffrn_source 'Rotating-anode X-ray tube'
_diffrn_source_type 'Rigaku (Mo) X-ray Source'
_exptl_absorpt_coefficient_mu 24.349
_exptl_absorpt_correction_T_max 1.00000
_exptl_absorpt_correction_T_min 0.07620
_exptl_absorpt_correction_type multi-scan
_exptl_absorpt_process_details
'CrysAlisPro 1.171.40.84a (Rigaku Oxford Diffraction, 2020) Empirical absorption correction using spherical harmonics, implemented in SCALE3 ABSPACK scaling algorithm.'
_exptl_crystal_colour 'metallic reddish red'
_exptl_crystal_colour_lustre metallic
_exptl_crystal_colour_modifier reddish
_exptl_crystal_colour_primary red
_exptl_crystal_density_diffrn 4.021
_exptl_crystal_description block
_exptl_crystal_F_000 4368
_exptl_crystal_size_max 0.2
_exptl_crystal_size_mid 0.2
_exptl_crystal_size_min 0.2
_refine_diff_density_max 3.238
_refine_diff_density_min -2.918
_refine_diff_density_rms 0.471
_refine_ls_extinction_coef 0.000063(12)
_refine_ls_extinction_expression Fc^*^=kFc[1+0.001xFc^2^\l^3^/sin(2\q)]^-1/4^
_refine_ls_extinction_method 'SHELXL-2018/3 (Sheldrick 2018)'
_refine_ls_goodness_of_fit_ref 1.036
_refine_ls_hydrogen_treatment constr
_refine_ls_matrix_type full
_refine_ls_number_parameters 90
_refine_ls_number_reflns 2864
_refine_ls_number_restraints 74
_refine_ls_restrained_S_all 1.034
_refine_ls_R_factor_all 0.0667
_refine_ls_R_factor_gt 0.0561
_refine_ls_shift/su_max 0.001
_refine_ls_shift/su_mean 0.000
_refine_ls_structure_factor_coef Fsqd
_refine_ls_weighting_details 'w=1/[\s^2^(Fo^2^)+(0.0848P)^2^+77.6044P] where P=(Fo^2^+2Fc^2^)/3'
_refine_ls_weighting_scheme calc
_refine_ls_wR_factor_gt 0.1520
_refine_ls_wR_factor_ref 0.1619
_reflns_Friedel_coverage 0.000
_reflns_number_gt 2333
_reflns_number_total 2864
_reflns_threshold_expression 'I > 2\s(I)'
_cod_data_source_file d4sc00954a2.cif
_cod_data_source_block 3Rac-240K
_cod_depositor_comments 'Adding full bibliography for 1571897--1571906.cif.'
_cod_original_sg_symbol_Hall '-C 2bc 2'
_cod_database_code 1571900
_shelx_shelxl_version_number 2018/3
_chemical_oxdiff_formula 'C H N I Pb'
_shelx_space_group_comment
;
The symmetry employed for this shelxl refinement is uniquely defined
by the following loop, which should always be used as a source of
symmetry information in preference to the above space-group names.
They are only intended as comments.
;
_shelx_estimated_absorpt_t_max 0.085
_shelx_estimated_absorpt_t_min 0.085
_reflns_odcompleteness_completeness 99.84
_reflns_odcompleteness_iscentric 1
_reflns_odcompleteness_theta 26.32
_olex2_refinement_description
;
1. Shared sites
{N1, C1}
2. Restrained distances
 C4-C6 = C4-C7
 2.38 with sigma of 0.01
 C3-C6
 2.74 with sigma of 0.01
 C5-C7
 2.72 with sigma of 0.01
 C6-N2
 1.34 with sigma of 0.01
 C7-N2
 1.34 with sigma of 0.01
 C3-C4 = C5-C4 = C3-C7 = C5-C6
 1.37 with sigma of 0.01
 C2-C3
 1.49 with sigma of 0.01
 C4-N2
 2.74 with sigma of 0.01
 C6-C7
 2.33 with sigma of 0.01
 C3-C5
 2.36 with sigma of 0.01
 N2-C3 = N2-C5
 2.34 with sigma of 0.01
 C2-C6
 4.25 with sigma of 0.01
3. Uiso/Uaniso restraints and constraints
Uanis(C2) \\sim Ueq: with sigma of 0.01 and sigma for terminal atoms of 0.02
Uanis(C5) \\sim Ueq: with sigma of 0.01 and sigma for terminal atoms of 0.02
Uiso(N1) = Uiso(C1)
4. Rigid body (RIGU) restrains
 C5, C6, C7, N2, C3, C4, C2, N1
 with sigma for 1-2 distances of 0.004 and sigma for 1-3 distances of 0.004
5. Others
 Fixed Sof: N1(0.5) H1A(0.5) H1B(0.5) H1C(0.5) C1(0.5)
6.a Riding coordinates:
 N1(H1A,H1B,H1C)
6.b Aromatic/amide H refined with riding coordinates:
 N2(H2), C4(H4), C5(H5), C6(H6), C7(H7)
;
_olex2_submission_special_instructions 'No special instructions were received'
_oxdiff_exptl_absorpt_empirical_details
;
Empirical correction (ABSPACK) includes:
- Absorption correction using spherical harmonics
- Frame scaling
;
_oxdiff_exptl_absorpt_empirical_full_max 3.921
_oxdiff_exptl_absorpt_empirical_full_min 0.394

loop_
_space_group_symop_operation_xyz
'x, y, z'
'-x, -y+1/2, z+1/2'
'x, -y, -z'
'-x, y+1/2, -z+1/2'
'x+1/2, y+1/2, z'
'-x+1/2, -y+1, z+1/2'
'x+1/2, -y+1/2, -z'
'-x+1/2, y+1, -z+1/2'
'-x, -y, -z'
'x, y-1/2, -z-1/2'
'-x, y, z'
'x, -y-1/2, z-1/2'
'-x+1/2, -y+1/2, -z'
'x+1/2, y, -z-1/2'
'-x+1/2, y+1/2, z'
'x+1/2, -y, z-1/2'

loop_
_atom_site_label
_atom_site_type_symbol
_atom_site_fract_x
_atom_site_fract_y
_atom_site_fract_z
_atom_site_U_iso_or_equiv
_atom_site_adp_type
_atom_site_occupancy
_atom_site_site_symmetry_order
_atom_site_calc_flag
_atom_site_refinement_flags_posn
_atom_site_refinement_flags_adp
_atom_site_refinement_flags_occupancy
_atom_site_disorder_assembly
_atom_site_disorder_group
Pb1 Pb 0.25134(2) 0.12491(2) 0.12078(2) 0.02295(19) Uani 1 1 d . . . . .
I1 I 0.27781(10) 0.000000 0.000000 0.0447(3) Uani 1 2 d S T P . .
I2 I 0.500000 0.13472(4) 0.12780(5) 0.0307(2) Uani 1 2 d S T P . .
I3 I 0.250000 0.250000 0.000000 0.0739(5) Uani 1 2 d S . P . .
I4 I 0.250000 0.00565(5) 0.250000 0.0254(2) Uani 1 2 d S T P . .
I5 I 0.250000 0.24356(5) 0.250000 0.0248(2) Uani 1 2 d S T P . .
I6 I 0.000000 0.10775(7) 0.10978(6) 0.0426(3) Uani 1 2 d S T P . .
N1 N 0.0954(14) 0.3781(6) 0.3795(8) 0.081(5) Uiso 0.5 1 d . . P . .
H1A H 0.143869 0.383244 0.344113 0.098 Uiso 0.5 1 d R U P . .
H1B H 0.093309 0.417124 0.408203 0.098 Uiso 0.5 1 d R U P . .
H1C H 0.110249 0.340504 0.408203 0.098 Uiso 0.5 1 d R U P . .
N2 N 0.000000 0.4374(5) 0.1429(6) 0.066(4) Uani 1 2 d DS T P . .
H2 H 0.000000 0.477823 0.119831 0.079 Uiso 1 2 calc R U P . .
C1 C 0.0954(14) 0.3781(6) 0.3795(8) 0.081(5) Uiso 0.5 1 d . . P . .
C2 C 0.000000 0.3671(12) 0.3419(6) 0.083(6) Uani 1 2 d DS TU P . .
C3 C 0.000000 0.3724(5) 0.2568(5) 0.040(3) Uani 1 2 d DS T P . .
C4 C 0.000000 0.3094(4) 0.2164(6) 0.051(3) Uani 1 2 d DS T P . .
H4 H 0.000000 0.265700 0.241312 0.061 Uiso 1 2 calc R U P . .
C5 C 0.000000 0.3126(5) 0.1387(6) 0.059(4) Uani 1 2 d DS TU P . .
H5 H 0.000000 0.270595 0.110616 0.071 Uiso 1 2 calc R U P . .
C6 C 0.000000 0.3769(6) 0.1021(5) 0.061(4) Uani 1 2 d DS T P . .
H6 H 0.000000 0.378743 0.049493 0.073 Uiso 1 2 calc R U P . .
C7 C 0.000000 0.4362(4) 0.2187(6) 0.049(3) Uani 1 2 d DS T P . .
H7 H 0.000000 0.478759 0.245657 0.059 Uiso 1 2 calc R U P . .

loop_
_atom_site_aniso_label
_atom_site_aniso_U_11
_atom_site_aniso_U_22
_atom_site_aniso_U_33
_atom_site_aniso_U_23
_atom_site_aniso_U_13
_atom_site_aniso_U_12
Pb1 0.0275(3) 0.0216(3) 0.0198(3) -0.00001(8) -0.00018(10) 0.00073(11)
I1 0.0577(6) 0.0438(6) 0.0328(5) -0.0198(4) 0.000 0.000
I2 0.0201(5) 0.0299(4) 0.0420(5) -0.0045(3) 0.000 0.000
I3 0.1166(13) 0.0639(8) 0.0412(7) 0.0342(6) 0.0071(5) 0.0260(7)
I4 0.0278(5) 0.0222(5) 0.0262(5) 0.000 -0.0010(3) 0.000
I5 0.0272(5) 0.0219(5) 0.0253(5) 0.000 0.0017(2) 0.000
I6 0.0219(5) 0.0509(6) 0.0550(6) 0.0054(4) 0.000 0.000
N2 0.055(9) 0.070(8) 0.073(7) 0.024(6) 0.000 0.000
C2 0.068(10) 0.117(11) 0.063(6) 0.003(6) 0.000 0.000
C3 0.006(7) 0.063(8) 0.050(6) 0.005(4) 0.000 0.000
C4 0.022(7) 0.050(7) 0.081(7) 0.006(6) 0.000 0.000
C5 0.041(7) 0.063(7) 0.074(6) -0.029(5) 0.000 0.000
C6 0.021(7) 0.104(10) 0.057(9) 0.003(5) 0.000 0.000
C7 0.027(7) 0.052(7) 0.069(7) 0.002(6) 0.000 0.000

loop_
_atom_type_symbol
_atom_type_description
_atom_type_scat_dispersion_real
_atom_type_scat_dispersion_imag
_atom_type_scat_source
C C 0.0033 0.0016 'International Tables Vol C Tables 4.2.6.8 and 6.1.1.4'
H H 0.0000 0.0000 'International Tables Vol C Tables 4.2.6.8 and 6.1.1.4'
I I -0.4742 1.8119 'International Tables Vol C Tables 4.2.6.8 and 6.1.1.4'
N N 0.0061 0.0033 'International Tables Vol C Tables 4.2.6.8 and 6.1.1.4'
Pb Pb -3.3944 10.1111 'International Tables Vol C Tables 4.2.6.8 and 6.1.1.4'

loop_
_geom_angle_atom_site_label_1
_geom_angle_atom_site_label_2
_geom_angle_atom_site_label_3
_geom_angle
_geom_angle_site_symmetry_1
_geom_angle_site_symmetry_3
_geom_angle_publ_flag
I1 Pb1 I2 87.74(3) . . ?
I1 Pb1 I4 87.946(13) . . ?
I1 Pb1 I5 173.23(2) . . ?
I1 Pb1 I6 89.69(3) . . ?
I2 Pb1 I6 177.33(2) . . ?
I3 Pb1 I1 95.402(10) . . ?
I3 Pb1 I2 89.377(17) . . ?
I3 Pb1 I4 176.642(15) . . ?
I3 Pb1 I5 88.005(13) . . ?
I3 Pb1 I6 91.57(2) . . ?
I4 Pb1 I2 91.024(17) . . ?
I4 Pb1 I6 88.17(2) . . ?
I5 Pb1 I2 86.448(17) . . ?
I5 Pb1 I4 88.69(2) . . ?
I5 Pb1 I6 96.07(2) . . ?
Pb1 I1 Pb1 167.67(5) 3 . ?
Pb1 I2 Pb1 172.11(3) 11_655 . ?
Pb1 I3 Pb1 180.0 . 13 ?
Pb1 I4 Pb1 91.16(2) 8_545 . ?
Pb1 I5 Pb1 91.45(2) . 8_545 ?
Pb1 I6 Pb1 166.80(5) . 11 ?
H1A N1 H1B 109.5 . . ?
H1A N1 H1C 109.5 . . ?
H1B N1 H1C 109.5 . . ?
C2 N1 H1A 107.4 . . ?
C2 N1 H1B 111.1 . . ?
C2 N1 H1C 109.9 . . ?
C6 N2 H2 119.3 . . ?
C7 N2 H2 119.3 . . ?
C7 N2 C6 121.4(5) . . ?
N1 C2 N1 121.2(16) 11 . ?
N1 C2 C3 117.3(8) 11 . ?
N1 C2 C3 117.3(8) . . ?
C4 C3 C2 117.4(11) . . ?
C7 C3 C2 123.1(11) . . ?
C7 C3 C4 119.6(5) . . ?
C3 C4 H4 120.7 . . ?
C5 C4 C3 118.6(5) . . ?
C5 C4 H4 120.7 . . ?
C4 C5 H5 119.7 . . ?
C6 C5 C4 120.6(5) . . ?
C6 C5 H5 119.7 . . ?
N2 C6 C5 119.5(5) . . ?
N2 C6 H6 120.3 . . ?
C5 C6 H6 120.3 . . ?
N2 C7 C3 120.4(5) . . ?
N2 C7 H7 119.8 . . ?
C3 C7 H7 119.8 . . ?

loop_
_geom_bond_atom_site_label_1
_geom_bond_atom_site_label_2
_geom_bond_distance
_geom_bond_site_symmetry_2
_geom_bond_publ_flag
Pb1 I1 3.1864(3) . ?
Pb1 I2 3.2223(3) . ?
Pb1 I3 3.1704(3) . ?
Pb1 I4 3.1952(7) . ?
Pb1 I5 3.1873(7) . ?
Pb1 I6 3.2710(4) . ?
N1 H1A 0.8900 . ?
N1 H1B 0.8900 . ?
N1 H1C 0.8900 . ?
N1 C2 1.416(18) . ?
N2 H2 0.8600 . ?
N2 C6 1.345(8) . ?
N2 C7 1.338(7) . ?
C2 C3 1.507(8) . ?
C3 C4 1.379(7) . ?
C3 C7 1.372(7) . ?
C4 H4 0.9300 . ?
C4 C5 1.375(8) . ?
C5 H5 0.9300 . ?
C5 C6 1.368(8) . ?
C6 H6 0.9300 . ?
C7 H7 0.9300 . ?

loop_
_geom_torsion_atom_site_label_1
_geom_torsion_atom_site_label_2
_geom_torsion_atom_site_label_3
_geom_torsion_atom_site_label_4
_geom_torsion
_geom_torsion_site_symmetry_1
_geom_torsion_site_symmetry_2
_geom_torsion_site_symmetry_3
_geom_torsion_site_symmetry_4
_geom_torsion_publ_flag
N1 C2 C3 C4 -101.4(16) 11 . . . ?
N1 C2 C3 C4 101.4(16) . . . . ?
N1 C2 C3 C7 -78.6(16) . . . . ?
N1 C2 C3 C7 78.6(16) 11 . . . ?
C2 C3 C4 C5 180.000(2) . . . . ?
C2 C3 C7 N2 180.000(2) . . . . ?
C3 C4 C5 C6 0.000(2) . . . . ?
C4 C3 C7 N2 0.000(1) . . . . ?
C4 C5 C6 N2 0.000(2) . . . . ?
C6 N2 C7 C3 0.000(2) . . . . ?
C7 N2 C6 C5 0.000(2) . . . . ?
C7 C3 C4 C5 0.000(1) . . . . ?
